data_7014300
loop_
_publ_author_name
'Zheng, Yue-Qing'
'Cheng, De-Yi'
'Liu, Bin-Bin'
'Huang, Wen-Xiang'

_publ_section_title
;
 New Cu(II) complexes based on the hydroxo-bridged dinuclear
 [Cu(OH)2Cu] units: step-like di- and trimerizations of [Cu(OH)2Cu]
 units.
;
_journal_issue 1
_journal_name_full 'Dalton transactions (Cambridge, England : 2003)'
_journal_page_first 277
_journal_page_last 286
_journal_paper_doi 10.1039/b916719f
_journal_volume 40
_journal_year 2011
_chemical_formula_sum 'C50 H84 Cu4 N8 O30'
_chemical_formula_weight 1533.25
_chemical_name_systematic
;
?
;
_space_group_IT_number 14
_symmetry_cell_setting monoclinic
_symmetry_space_group_name_Hall '-P 2ybc'
_symmetry_space_group_name_H-M 'P 1 21/c 1'
_atom_sites_solution_hydrogens geom
_atom_sites_solution_primary patterson
_atom_sites_solution_secondary difmap
_audit_creation_method SHELXL-97
_cell_angle_alpha 90.00
_cell_angle_beta 93.90(3)
_cell_angle_gamma 90.00
_cell_formula_units_Z 4
_cell_length_a 16.771(3)
_cell_length_b 14.274(3)
_cell_length_c 27.846(6)
_cell_measurement_reflns_used 31030
_cell_measurement_temperature 293(2)
_cell_measurement_theta_max 27.62
_cell_measurement_theta_min 3.10
_cell_volume 6651(2)
_computing_cell_refinement RAPID-AUTO
_computing_data_collection 'RAPID-AUTO Rigaku,1998)'
_computing_data_reduction 'CrystalStructure Rigaku/MSC,2002)'
_computing_molecular_graphics 'SHELXTL (Johnson,1976)'
_computing_publication_material SHELXTL97
_computing_structure_refinement 'SHELXL-97 (Sheldrick, 1997)'
_computing_structure_solution 'SHELXS-97 (Sheldrick, 1997)'
_diffrn_ambient_temperature 293(2)
_diffrn_detector_area_resol_mean 0
_diffrn_measured_fraction_theta_full 0.965
_diffrn_measured_fraction_theta_max 0.965
_diffrn_measurement_device_type 'Rigaku R-AXIS RAPID'
_diffrn_measurement_method '\w scans'
_diffrn_radiation_monochromator graphite
_diffrn_radiation_source 'fine-focus sealed tube'
_diffrn_radiation_type MoK\a
_diffrn_radiation_wavelength 0.71073
_diffrn_reflns_av_R_equivalents 0.1495
_diffrn_reflns_av_sigmaI/netI 0.1322
_diffrn_reflns_limit_h_max 19
_diffrn_reflns_limit_h_min -21
_diffrn_reflns_limit_k_max 18
_diffrn_reflns_limit_k_min -17
_diffrn_reflns_limit_l_max 35
_diffrn_reflns_limit_l_min -35
_diffrn_reflns_number 59457
_diffrn_reflns_theta_full 27.48
_diffrn_reflns_theta_max 27.48
_diffrn_reflns_theta_min 3.10
_diffrn_standards_decay_% 0
_diffrn_standards_interval_time 0
_diffrn_standards_number 0
_exptl_absorpt_coefficient_mu 1.324
_exptl_absorpt_correction_T_max 1.00
_exptl_absorpt_correction_T_min 0.30
_exptl_absorpt_correction_type empirical
_exptl_absorpt_process_details 'ABSCOR (Higashi, 1995)'
_exptl_crystal_colour blue
_exptl_crystal_density_diffrn 1.531
_exptl_crystal_density_method 'not measured'
_exptl_crystal_description plate
_exptl_crystal_F_000 3184
_exptl_crystal_size_max 0.39
_exptl_crystal_size_mid 0.20
_exptl_crystal_size_min 0.11
_refine_diff_density_max 0.947
_refine_diff_density_min -0.837
_refine_diff_density_rms 0.183
_refine_ls_extinction_coef 0.0022(12)
_refine_ls_extinction_expression Fc^*^=kFc[1+0.001xFc^2^\l^3^/sin(2\q)]^-1/4^
_refine_ls_extinction_method SHELXL
_refine_ls_goodness_of_fit_ref 1.080
_refine_ls_hydrogen_treatment constr
_refine_ls_matrix_type full
_refine_ls_number_parameters 827
_refine_ls_number_reflns 14730
_refine_ls_number_restraints 27
_refine_ls_restrained_S_all 5.196
_refine_ls_R_factor_all 0.1746
_refine_ls_R_factor_gt 0.1097
_refine_ls_shift/su_max 0.035
_refine_ls_shift/su_mean 0.002
_refine_ls_structure_factor_coef Fsqd
_refine_ls_weighting_details 'calc w=1/[\s^2^(Fo^2^)+(0.0326P)^2^+94.5453P] where P=(Fo^2^+2Fc^2^)/3'
_refine_ls_weighting_scheme calc
_refine_ls_wR_factor_gt 0.2449
_refine_ls_wR_factor_ref 0.2713
_reflns_number_gt 8437
_reflns_number_total 14730
_reflns_threshold_expression >2sigma(I)
_cod_data_source_file B916719F.TXT
_cod_data_source_block 3
_cod_original_cell_volume 6650(2)
_cod_original_sg_symbol_Hall -P2ybc
_cod_original_sg_symbol_H-M P21/c
_cod_database_code 7014300

loop_
_symmetry_equiv_pos_as_xyz
'x, y, z'
'-x, y+1/2, -z+1/2'
'-x, -y, -z'
'x, -y-1/2, z-1/2'

loop_
_atom_site_label
_atom_site_type_symbol
_atom_site_fract_x
_atom_site_fract_y
_atom_site_fract_z
_atom_site_U_iso_or_equiv
_atom_site_adp_type
_atom_site_occupancy
_atom_site_symmetry_multiplicity
_atom_site_calc_flag
_atom_site_refinement_flags
_atom_site_disorder_assembly
_atom_site_disorder_group
Cu1 Cu -0.0875(3) 0.1652(4) 0.4898(2) 0.0381(15) Uani 1 1 d . . .
Cu2 Cu 0.0613(3) 0.0661(4) 0.4760(2) 0.0367(15) Uani 1 1 d . . .
Cu3 Cu 0.4106(3) 0.3348(4) 0.5103(2) 0.0339(14) Uani 1 1 d . . .
Cu4 Cu 0.5622(3) 0.4328(4) 0.52703(19) 0.0320(14) Uani 1 1 d . . .
O1 O -0.0256(19) 0.124(2) 0.4385(11) 0.042(8) Uani 1 1 d . . .
H1 H -0.0123 0.1711 0.4220 0.050 Uiso 1 1 d . . .
O2 O -0.0102(18) 0.084(2) 0.5275(11) 0.034(7) Uani 1 1 d . . .
H2 H 0.0086 0.0982 0.5559 0.041 Uiso 1 1 d . . .
O3 O -0.020(2) 0.301(3) 0.4960(14) 0.059(10) Uani 1 1 d . . .
H3 H -0.0249 0.3374 0.4719 0.071 Uiso 1 1 d . . .
H4 H -0.0197 0.3341 0.5213 0.071 Uiso 1 1 d . . .
N1 N -0.165(3) 0.185(3) 0.5400(15) 0.042(10) Uani 1 1 d . . .
N2 N -0.185(3) 0.195(3) 0.4468(15) 0.047(11) Uani 1 1 d . . .
C1 C -0.150(3) 0.186(4) 0.587(2) 0.051(14) Uani 1 1 d . . .
H1A H -0.0967 0.1802 0.5987 0.062 Uiso 1 1 calc R . .
C2 C -0.209(4) 0.194(4) 0.620(2) 0.056(15) Uani 1 1 d . . .
H2A H -0.1961 0.1894 0.6524 0.067 Uiso 1 1 calc R . .
C3 C -0.284(3) 0.210(4) 0.603(2) 0.055(15) Uani 1 1 d . . .
H3A H -0.3242 0.2190 0.6241 0.065 Uiso 1 1 calc R . .
C4 C -0.303(3) 0.213(4) 0.552(2) 0.056(15) Uani 1 1 d . . .
H4A H -0.3557 0.2218 0.5402 0.067 Uiso 1 1 calc R . .
C5 C -0.243(3) 0.202(3) 0.521(2) 0.042(12) Uani 1 1 d . . .
C6 C -0.253(3) 0.206(3) 0.470(2) 0.045(12) Uani 1 1 d . . .
C7 C -0.327(3) 0.217(4) 0.444(2) 0.053(14) Uani 1 1 d . . .
H7A H -0.3738 0.2232 0.4595 0.063 Uiso 1 1 calc R . .
C8 C -0.328(4) 0.220(5) 0.395(3) 0.07(2) Uani 1 1 d . . .
H8A H -0.3764 0.2270 0.3767 0.087 Uiso 1 1 calc R . .
C9 C -0.258(4) 0.212(5) 0.371(2) 0.065(17) Uani 1 1 d . . .
H9A H -0.2581 0.2159 0.3376 0.078 Uiso 1 1 calc R . .
C10 C -0.189(4) 0.198(4) 0.399(2) 0.058(15) Uani 1 1 d . . .
H10A H -0.1415 0.1889 0.3840 0.070 Uiso 1 1 calc R . .
N3 N 0.132(2) 0.058(3) 0.4221(15) 0.043(10) Uani 1 1 d . . .
N4 N 0.166(2) 0.044(3) 0.5142(13) 0.038(9) Uani 1 1 d . . .
C11 C 0.110(3) 0.061(4) 0.3760(19) 0.048(13) Uani 1 1 d . . .
H11A H 0.0561 0.0651 0.3670 0.058 Uiso 1 1 calc R . .
C12 C 0.163(4) 0.057(5) 0.340(2) 0.068(18) Uani 1 1 d . . .
H12A H 0.1449 0.0604 0.3079 0.082 Uiso 1 1 calc R . .
C13 C 0.242(4) 0.050(5) 0.353(2) 0.08(2) Uani 1 1 d . . .
H13A H 0.2793 0.0457 0.3299 0.092 Uiso 1 1 calc R . .
C14 C 0.269(3) 0.048(4) 0.402(2) 0.053(14) Uani 1 1 d . . .
H14A H 0.3228 0.0457 0.4118 0.064 Uiso 1 1 calc R . .
C15 C 0.212(3) 0.051(3) 0.4361(18) 0.040(11) Uani 1 1 d . . .
C16 C 0.231(3) 0.045(3) 0.488(2) 0.047(13) Uani 1 1 d . . .
C17 C 0.308(3) 0.042(4) 0.510(2) 0.059(15) Uani 1 1 d . . .
H17A H 0.3517 0.0438 0.4914 0.070 Uiso 1 1 calc R . .
C18 C 0.317(4) 0.036(4) 0.558(2) 0.063(16) Uani 1 1 d . . .
H18A H 0.3687 0.0347 0.5731 0.076 Uiso 1 1 calc R . .
C19 C 0.252(4) 0.032(4) 0.586(2) 0.054(14) Uani 1 1 d . . .
H19A H 0.2582 0.0253 0.6192 0.064 Uiso 1 1 calc R . .
C20 C 0.179(3) 0.038(3) 0.5625(19) 0.046(12) Uani 1 1 d . . .
H20A H 0.1342 0.0371 0.5807 0.055 Uiso 1 1 calc R . .
O4 O 0.4810(19) 0.376(2) 0.5630(11) 0.036(7) Uani 1 1 d . . .
H5 H 0.4989 0.3286 0.5789 0.043 Uiso 1 1 d . . .
O5 O 0.4813(18) 0.414(2) 0.4738(10) 0.034(7) Uani 1 1 d . . .
H6 H 0.4956 0.4230 0.4453 0.041 Uiso 1 1 d . . .
O6 O 0.479(3) 0.201(2) 0.5034(13) 0.057(10) Uani 1 1 d . . .
H7 H 0.4795 0.1747 0.5291 0.068 Uiso 1 1 d . . .
H8 H 0.4744 0.1641 0.4812 0.068 Uiso 1 1 d . . .
N5 N 0.319(2) 0.304(3) 0.5509(14) 0.037(9) Uani 1 1 d . . .
N6 N 0.325(2) 0.313(3) 0.4576(14) 0.036(9) Uani 1 1 d . . .
C21 C 0.321(4) 0.303(4) 0.598(2) 0.052(14) Uani 1 1 d . . .
H21A H 0.3710 0.3090 0.6149 0.078 Uiso 1 1 calc R . .
C22 C 0.255(4) 0.292(4) 0.624(2) 0.056(15) Uani 1 1 d . . .
H22A H 0.2604 0.2918 0.6577 0.084 Uiso 1 1 calc R . .
C23 C 0.183(4) 0.283(4) 0.600(2) 0.066(17) Uani 1 1 d . . .
H23A H 0.1372 0.2746 0.6171 0.098 Uiso 1 1 calc R . .
C24 C 0.176(3) 0.285(4) 0.549(2) 0.053(14) Uani 1 1 d . . .
H24A H 0.1266 0.2795 0.5315 0.079 Uiso 1 1 calc R . .
C25 C 0.246(3) 0.297(3) 0.5264(18) 0.041(12) Uani 1 1 d . . .
C26 C 0.251(3) 0.300(3) 0.4732(17) 0.038(11) Uani 1 1 d . . .
C27 C 0.184(3) 0.290(4) 0.440(2) 0.053(14) Uani 1 1 d . . .
H27A H 0.1334 0.2809 0.4504 0.080 Uiso 1 1 calc R . .
C28 C 0.197(3) 0.294(4) 0.392(2) 0.054(15) Uani 1 1 d . . .
H28A H 0.1534 0.2879 0.3694 0.081 Uiso 1 1 calc R . .
C29 C 0.270(4) 0.306(4) 0.3766(19) 0.054(15) Uani 1 1 d . . .
H29A H 0.2783 0.3081 0.3439 0.081 Uiso 1 1 calc R . .
C30 C 0.334(3) 0.315(4) 0.4103(18) 0.045(12) Uani 1 1 d . . .
H30A H 0.3855 0.3233 0.3999 0.067 Uiso 1 1 calc R . .
N7 N 0.661(2) 0.454(2) 0.4898(13) 0.033(8) Uani 1 1 d . . .
N8 N 0.643(2) 0.443(3) 0.5821(13) 0.033(8) Uani 1 1 d . . .
C31 C 0.663(3) 0.459(3) 0.4422(18) 0.045(12) Uani 1 1 d . . .
H31A H 0.6151 0.4619 0.4234 0.067 Uiso 1 1 calc R . .
C32 C 0.733(3) 0.461(4) 0.420(2) 0.048(13) Uani 1 1 d . . .
H32A H 0.7320 0.4637 0.3865 0.073 Uiso 1 1 calc R . .
C33 C 0.803(4) 0.460(4) 0.447(2) 0.061(16) Uani 1 1 d . . .
H33A H 0.8511 0.4626 0.4322 0.092 Uiso 1 1 calc R . .
C34 C 0.803(3) 0.455(4) 0.499(2) 0.057(15) Uani 1 1 d . . .
H34A H 0.8506 0.4541 0.5182 0.085 Uiso 1 1 calc R . .
C35 C 0.729(3) 0.453(3) 0.5173(19) 0.043(12) Uani 1 1 d . . .
C36 C 0.720(3) 0.450(3) 0.5699(17) 0.040(11) Uani 1 1 d . . .
C37 C 0.783(4) 0.454(4) 0.605(2) 0.053(14) Uani 1 1 d . . .
H37A H 0.8357 0.4574 0.5957 0.079 Uiso 1 1 calc R . .
C38 C 0.768(4) 0.452(4) 0.652(2) 0.067(18) Uani 1 1 d . . .
H38A H 0.8091 0.4544 0.6761 0.100 Uiso 1 1 calc R . .
C39 C 0.689(4) 0.447(4) 0.6642(19) 0.057(15) Uani 1 1 d . . .
H39A H 0.6769 0.4462 0.6963 0.086 Uiso 1 1 calc R . .
C40 C 0.629(3) 0.443(3) 0.6284(17) 0.045(12) Uani 1 1 d . . .
H40A H 0.5760 0.4406 0.6368 0.067 Uiso 1 1 calc R . .
O7 O 0.702(3) 0.643(4) 0.755(2) 0.094(17) Uani 1 1 d . A .
O8 O 0.701(3) 0.502(3) 0.7870(15) 0.073(12) Uani 1 1 d . A .
C41 C 0.667(4) 0.581(6) 0.778(2) 0.070(18) Uani 1 1 d D . .
C42A C 0.587(5) 0.616(7) 0.792(4) 0.06(3) Uiso 0.60(9) 1 d PD A 1
H42A H 0.5601 0.6443 0.7639 0.077 Uiso 0.60(9) 1 calc PR A 1
H42D H 0.5965 0.6653 0.8160 0.077 Uiso 0.60(9) 1 calc PR A 1
C42B C 0.604(7) 0.584(12) 0.816(5) 0.07(5) Uiso 0.40(9) 1 d PD A 2
H42B H 0.6059 0.5260 0.8338 0.080 Uiso 0.40(9) 1 calc PR A 2
H42C H 0.6162 0.6350 0.8382 0.080 Uiso 0.40(9) 1 calc PR A 2
C43A C 0.533(5) 0.545(6) 0.812(3) 0.05(3) Uiso 0.60(9) 1 d PD A 1
H43A H 0.5607 0.5120 0.8385 0.062 Uiso 0.60(9) 1 calc PR A 1
H43B H 0.5176 0.4992 0.7871 0.062 Uiso 0.60(9) 1 calc PR A 1
C43B C 0.522(7) 0.598(15) 0.793(5) 0.08(6) Uiso 0.40(9) 1 d PD A 2
H43C H 0.5116 0.5503 0.7682 0.101 Uiso 0.40(9) 1 calc PR A 2
H43D H 0.5186 0.6585 0.7774 0.101 Uiso 0.40(9) 1 calc PR A 2
C44 C 0.458(3) 0.591(4) 0.8290(19) 0.053(14) Uani 1 1 d D . .
H44A H 0.4354 0.6321 0.8040 0.080 Uiso 1 1 calc R A 1
H44B H 0.4192 0.5433 0.8351 0.080 Uiso 1 1 calc R A 1
C45 C 0.477(3) 0.647(4) 0.8742(18) 0.044(12) Uani 1 1 d . A .
O9 O 0.485(3) 0.606(3) 0.9129(13) 0.061(11) Uani 1 1 d . . .
O10 O 0.480(2) 0.735(2) 0.8713(13) 0.052(9) Uani 1 1 d . . .
O11 O -0.280(4) 0.449(4) 0.275(2) 0.11(2) Uani 1 1 d . A .
O12 O -0.224(3) 0.586(3) 0.2726(18) 0.076(13) Uani 1 1 d . A .
C46 C -0.221(4) 0.499(6) 0.277(2) 0.071(19) Uani 1 1 d D . .
C47A C -0.154(7) 0.435(9) 0.298(6) 0.06(4) Uiso 0.40(9) 1 d PD A 1
H47A H -0.1723 0.4022 0.3256 0.073 Uiso 0.40(9) 1 calc PR A 1
H47B H -0.1433 0.3881 0.2739 0.073 Uiso 0.40(9) 1 calc PR A 1
C47B C -0.135(5) 0.464(8) 0.275(3) 0.06(3) Uiso 0.60(9) 1 d PD A 2
H47C H -0.1328 0.4123 0.2527 0.074 Uiso 0.60(9) 1 calc PR A 2
H47D H -0.1007 0.5138 0.2649 0.074 Uiso 0.60(9) 1 calc PR A 2
C48A C -0.076(6) 0.483(8) 0.313(5) 0.05(4) Uiso 0.40(9) 1 d PD A 1
H48A H -0.0849 0.5274 0.3386 0.063 Uiso 0.40(9) 1 calc PR A 1
H48B H -0.0578 0.5181 0.2859 0.063 Uiso 0.40(9) 1 calc PR A 1
C48B C -0.107(5) 0.432(9) 0.325(4) 0.08(4) Uiso 0.60(9) 1 d PD A 2
H48C H -0.1356 0.3754 0.3322 0.093 Uiso 0.60(9) 1 calc PR A 2
H48D H -0.1199 0.4798 0.3477 0.093 Uiso 0.60(9) 1 calc PR A 2
C49 C -0.015(4) 0.412(5) 0.330(2) 0.070(19) Uani 1 1 d D . .
H49A H 0.0364 0.4436 0.3289 0.104 Uiso 1 1 calc R A 1
H49B H -0.0158 0.3647 0.3049 0.104 Uiso 1 1 calc R A 1
C50 C -0.010(3) 0.358(5) 0.377(2) 0.053(14) Uani 1 1 d . A .
O13 O -0.004(2) 0.271(3) 0.3756(14) 0.058(10) Uani 1 1 d . . .
O14 O -0.011(3) 0.404(3) 0.4154(15) 0.072(13) Uani 1 1 d . . .
OW1 O 0.865(4) 0.299(5) 0.7214(18) 0.11(2) Uani 1 1 d D . .
H9 H 0.8950 0.2938 0.7496 0.131 Uiso 1 1 d D . .
H10 H 0.8223 0.2958 0.7378 0.131 Uiso 1 1 d D . .
OW2 O -0.416(4) 0.480(4) 0.324(2) 0.11(2) Uani 1 1 d D . .
H11 H -0.4313 0.5170 0.3085 0.135 Uiso 1 1 d D . .
H12 H -0.3737 0.4664 0.3115 0.135 Uiso 1 1 d D . .
OW3 O 0.872(3) 0.496(4) 0.808(2) 0.101(18) Uani 1 1 d D . .
H13 H 0.8192 0.4872 0.8012 0.121 Uiso 1 1 d D . .
H14 H 0.9035 0.4477 0.8109 0.121 Uiso 1 1 d D . .
OW4 O 0.853(3) 0.633(4) 0.7303(18) 0.088(15) Uani 1 1 d D . .
H15 H 0.8787 0.5869 0.7442 0.105 Uiso 1 1 d D . .
H16 H 0.8050 0.6495 0.7408 0.105 Uiso 1 1 d D . .
OW5 O -0.279(3) 0.276(3) 0.2355(19) 0.090(15) Uani 1 1 d D . .
H17 H -0.2738 0.3347 0.2467 0.108 Uiso 1 1 d D . .
H18 H -0.3195 0.2446 0.2455 0.108 Uiso 1 1 d D . .
OW6 O -0.097(3) 0.700(3) 0.2638(18) 0.088(15) Uani 1 1 d D . .
H19 H -0.1198 0.7040 0.2916 0.106 Uiso 1 1 d D . .
H20 H -0.1338 0.6709 0.2437 0.106 Uiso 1 1 d D . .
OW7 O -0.012(3) 0.297(3) 0.6625(15) 0.077(13) Uani 1 1 d . . .
H21 H -0.0378 0.2817 0.6826 0.092 Uiso 1 1 d . . .
H22 H -0.0428 0.3090 0.6409 0.092 Uiso 1 1 d . . .
OW8 O -0.360(3) 0.683(3) 0.2431(15) 0.065(11) Uani 1 1 d D . .
H23 H -0.3409 0.7389 0.2528 0.079 Uiso 1 1 d D . .
H24 H -0.3163 0.6525 0.2529 0.079 Uiso 1 1 d D . .
OW9 O -0.026(3) 0.159(3) 0.2986(16) 0.079(13) Uani 1 1 d . . .
H25 H 0.0100 0.1724 0.2839 0.095 Uiso 1 1 d . . .
H26 H -0.0334 0.1952 0.3186 0.095 Uiso 1 1 d . . .
OW10 O 0.037(3) 0.117(3) 0.6277(16) 0.075(13) Uani 1 1 d D . .
H27 H 0.0712 0.0993 0.6515 0.090 Uiso 1 1 d D . .
H28 H 0.0299 0.1611 0.6495 0.090 Uiso 1 1 d D . .
OW11 O 0.507(3) 0.850(3) 0.7955(14) 0.062(11) Uani 1 1 d D . .
H29 H 0.4977 0.8085 0.8183 0.074 Uiso 1 1 d D . .
H30 H 0.5457 0.8511 0.7763 0.074 Uiso 1 1 d D . .
OW12 O 0.472(3) 0.319(3) 0.8348(14) 0.068(12) Uani 1 1 d . . .
H31 H 0.5140 0.3243 0.8265 0.081 Uiso 1 1 d . . .
H32 H 0.4476 0.3061 0.8104 0.081 Uiso 1 1 d . . .
OW13 O -0.020(3) 0.409(3) 0.5771(15) 0.072(12) Uani 1 1 d D . .
H33 H 0.0031 0.4559 0.5931 0.086 Uiso 1 1 d D . .
H34 H -0.0440 0.3816 0.6010 0.086 Uiso 1 1 d D . .
OW14 O 0.491(3) 0.641(3) 0.6233(14) 0.063(11) Uani 1 1 d . . .
H35 H 0.4993 0.6932 0.6310 0.075 Uiso 1 1 d . . .
H36 H 0.4593 0.6182 0.6402 0.075 Uiso 1 1 d . . .
OW15 O 0.471(3) 0.415(3) 0.9242(13) 0.067(12) Uani 1 1 d . . .
H37 H 0.4906 0.4609 0.9132 0.081 Uiso 1 1 d . . .
H38 H 0.4385 0.4003 0.9001 0.081 Uiso 1 1 d . . .
OW16 O 0.608(3) 0.341(3) 0.7789(14) 0.063(11) Uani 1 1 d . . .
H39 H 0.5700 0.3376 0.7600 0.076 Uiso 1 1 d . . .
H40 H 0.6342 0.3830 0.7710 0.076 Uiso 1 1 d . . .

loop_
_atom_site_aniso_label
_atom_site_aniso_U_11
_atom_site_aniso_U_22
_atom_site_aniso_U_33
_atom_site_aniso_U_23
_atom_site_aniso_U_13
_atom_site_aniso_U_12
Cu1 0.029(3) 0.047(3) 0.038(3) -0.003(3) 0.001(2) 0.005(3)
Cu2 0.027(3) 0.046(3) 0.037(3) -0.001(3) 0.003(2) 0.002(2)
Cu3 0.029(3) 0.039(3) 0.033(3) -0.001(2) 0.003(2) -0.005(2)
Cu4 0.027(3) 0.038(3) 0.031(3) 0.002(2) 0.002(2) -0.002(2)
O1 0.030(19) 0.05(2) 0.040(19) 0.008(15) 0.000(14) 0.006(15)
O2 0.033(18) 0.032(17) 0.037(17) -0.003(13) 0.002(13) 0.000(13)
O3 0.07(3) 0.05(2) 0.06(2) -0.005(18) 0.00(2) -0.010(19)
N1 0.04(3) 0.04(2) 0.05(2) -0.006(18) 0.001(19) 0.004(18)
N2 0.04(3) 0.06(3) 0.04(2) 0.002(19) 0.00(2) 0.00(2)
C1 0.03(3) 0.07(4) 0.05(3) -0.01(3) 0.01(2) 0.01(2)
C2 0.05(4) 0.06(4) 0.06(4) -0.01(3) 0.02(3) 0.00(3)
C3 0.04(4) 0.06(3) 0.07(4) -0.01(3) 0.03(3) 0.00(2)
C4 0.03(3) 0.05(3) 0.09(5) -0.01(3) 0.01(3) 0.00(2)
C5 0.02(3) 0.04(3) 0.07(4) -0.01(2) 0.01(2) -0.007(18)
C6 0.04(3) 0.03(3) 0.06(3) 0.00(2) 0.00(3) 0.00(2)
C7 0.03(3) 0.05(3) 0.07(4) 0.00(3) 0.01(3) 0.00(2)
C8 0.07(5) 0.07(4) 0.08(5) 0.00(3) -0.04(4) 0.01(3)
C9 0.05(4) 0.08(5) 0.06(4) 0.00(3) -0.02(3) 0.01(3)
C10 0.05(4) 0.08(4) 0.05(3) 0.00(3) 0.00(3) 0.00(3)
N3 0.03(2) 0.04(2) 0.05(3) 0.004(19) 0.002(19) 0.001(18)
N4 0.03(2) 0.05(3) 0.03(2) -0.001(17) 0.002(17) 0.004(17)
C11 0.04(3) 0.05(3) 0.05(3) 0.01(2) 0.01(2) 0.00(2)
C12 0.06(4) 0.10(5) 0.05(3) 0.00(3) 0.02(3) 0.02(4)
C13 0.06(4) 0.11(6) 0.06(4) 0.02(4) 0.03(3) 0.02(4)
C14 0.03(3) 0.07(4) 0.06(3) 0.01(3) 0.02(2) 0.01(2)
C15 0.03(3) 0.04(3) 0.05(3) 0.00(2) 0.00(2) 0.00(2)
C16 0.04(3) 0.04(3) 0.06(3) 0.00(2) 0.00(3) 0.00(2)
C17 0.03(3) 0.08(4) 0.07(4) -0.01(3) 0.00(3) -0.01(3)
C18 0.05(4) 0.07(4) 0.08(4) -0.01(3) -0.01(3) 0.00(3)
C19 0.05(4) 0.07(4) 0.04(3) 0.00(3) -0.01(3) 0.00(3)
C20 0.04(3) 0.05(3) 0.05(3) 0.00(2) 0.00(2) 0.00(2)
O4 0.04(2) 0.035(17) 0.033(17) 0.003(13) 0.000(14) -0.011(13)
O5 0.026(17) 0.043(18) 0.034(17) 0.001(13) 0.003(13) -0.002(13)
O6 0.08(3) 0.04(2) 0.05(2) -0.004(17) 0.00(2) 0.013(19)
N5 0.03(2) 0.04(2) 0.04(2) -0.001(17) 0.000(17) -0.003(16)
N6 0.03(2) 0.04(2) 0.04(2) 0.000(16) 0.000(17) -0.001(16)
C21 0.05(3) 0.06(3) 0.05(3) 0.01(3) 0.01(3) 0.00(3)
C22 0.06(4) 0.07(4) 0.05(3) 0.00(3) 0.02(3) -0.01(3)
C23 0.05(4) 0.07(4) 0.08(5) -0.01(3) 0.03(3) -0.01(3)
C24 0.04(3) 0.05(3) 0.07(4) 0.00(3) 0.02(3) 0.00(2)
C25 0.04(3) 0.03(3) 0.05(3) 0.00(2) 0.00(2) -0.01(2)
C26 0.04(3) 0.03(2) 0.04(3) 0.00(2) 0.00(2) -0.007(19)
C27 0.03(3) 0.06(4) 0.07(4) 0.00(3) -0.01(3) 0.00(2)
C28 0.04(3) 0.07(4) 0.06(4) 0.01(3) -0.02(3) -0.01(3)
C29 0.06(4) 0.06(4) 0.04(3) 0.00(2) -0.01(3) 0.00(3)
C30 0.03(3) 0.06(3) 0.04(3) 0.00(2) 0.01(2) -0.01(2)
N7 0.03(2) 0.03(2) 0.04(2) -0.002(15) 0.005(17) -0.004(15)
N8 0.03(2) 0.04(2) 0.03(2) 0.003(16) -0.001(16) 0.001(15)
C31 0.05(3) 0.05(3) 0.04(3) 0.00(2) 0.01(2) 0.00(2)
C32 0.05(3) 0.06(3) 0.04(3) -0.01(2) 0.02(3) 0.00(2)
C33 0.05(4) 0.07(4) 0.07(4) 0.00(3) 0.03(3) 0.00(3)
C34 0.03(3) 0.07(4) 0.06(4) -0.01(3) 0.00(3) 0.00(3)
C35 0.04(3) 0.03(3) 0.06(3) 0.00(2) 0.01(2) 0.00(2)
C36 0.04(3) 0.04(3) 0.04(3) 0.01(2) -0.01(2) -0.01(2)
C37 0.05(4) 0.06(3) 0.05(3) 0.01(3) -0.01(3) 0.01(3)
C38 0.06(4) 0.08(4) 0.06(4) 0.01(3) -0.03(3) 0.00(3)
C39 0.07(5) 0.06(4) 0.03(3) 0.01(2) 0.00(3) 0.00(3)
C40 0.05(3) 0.04(3) 0.04(3) 0.00(2) 0.00(2) -0.01(2)
O7 0.08(4) 0.09(4) 0.12(4) 0.01(3) 0.04(3) 0.02(3)
O8 0.08(3) 0.08(3) 0.06(3) 0.00(2) 0.01(2) 0.00(3)
C41 0.06(4) 0.09(5) 0.07(4) -0.02(4) 0.02(3) 0.00(4)
C44 0.06(4) 0.06(3) 0.05(3) -0.01(3) 0.01(3) 0.00(3)
C45 0.04(3) 0.05(3) 0.04(3) -0.01(2) 0.00(2) 0.00(2)
O9 0.08(3) 0.06(2) 0.04(2) -0.004(18) 0.00(2) 0.00(2)
O10 0.06(3) 0.04(2) 0.05(2) -0.004(16) 0.001(18) 0.003(17)
O11 0.08(4) 0.07(3) 0.18(6) 0.01(4) 0.05(4) 0.00(3)
O12 0.06(3) 0.06(3) 0.10(4) -0.02(3) 0.01(3) 0.00(2)
C46 0.04(4) 0.10(6) 0.07(4) -0.02(4) 0.00(3) 0.00(4)
C49 0.06(4) 0.09(5) 0.05(4) 0.00(3) -0.01(3) 0.03(4)
C50 0.03(3) 0.08(4) 0.05(3) 0.00(3) 0.00(2) 0.01(3)
O13 0.06(3) 0.05(3) 0.06(3) 0.004(19) 0.01(2) 0.002(19)
O14 0.10(4) 0.06(3) 0.05(2) 0.00(2) 0.01(2) 0.01(2)
OW1 0.11(5) 0.15(5) 0.07(3) 0.00(3) 0.00(3) -0.02(4)
OW2 0.10(5) 0.10(4) 0.15(5) 0.05(4) 0.04(4) 0.03(3)
OW3 0.08(4) 0.07(3) 0.15(5) -0.02(3) -0.01(3) 0.00(3)
OW4 0.08(4) 0.10(4) 0.09(4) 0.00(3) 0.02(3) -0.01(3)
OW5 0.08(4) 0.09(3) 0.11(4) 0.00(3) 0.04(3) -0.01(3)
OW6 0.09(4) 0.08(3) 0.09(4) 0.00(3) -0.01(3) -0.02(3)
OW7 0.09(4) 0.08(3) 0.06(3) 0.00(2) 0.00(2) 0.00(3)
OW8 0.06(3) 0.06(3) 0.08(3) 0.00(2) 0.01(2) 0.00(2)
OW9 0.08(3) 0.09(3) 0.07(3) -0.01(2) -0.01(2) 0.01(3)
OW10 0.07(3) 0.08(3) 0.07(3) -0.02(2) -0.01(2) 0.02(2)
OW11 0.07(3) 0.05(2) 0.06(2) 0.007(18) 0.01(2) 0.01(2)
OW12 0.07(3) 0.08(3) 0.05(2) 0.00(2) 0.00(2) -0.01(2)
OW13 0.09(4) 0.07(3) 0.06(3) -0.01(2) 0.01(2) -0.01(2)
OW14 0.06(3) 0.07(3) 0.06(2) -0.01(2) 0.02(2) -0.01(2)
OW15 0.10(4) 0.06(3) 0.04(2) 0.012(18) 0.00(2) 0.00(2)
OW16 0.07(3) 0.06(2) 0.06(3) 0.00(2) -0.01(2) 0.00(2)

loop_
_atom_type_symbol
_atom_type_description
_atom_type_scat_dispersion_real
_atom_type_scat_dispersion_imag
_atom_type_scat_source
C C 0.0033 0.0016 'International Tables Vol C Tables 4.2.6.8 and 6.1.1.4'
H H 0.0000 0.0000 'International Tables Vol C Tables 4.2.6.8 and 6.1.1.4'
N N 0.0061 0.0033 'International Tables Vol C Tables 4.2.6.8 and 6.1.1.4'
O O 0.0106 0.0060 'International Tables Vol C Tables 4.2.6.8 and 6.1.1.4'
Cu Cu 0.2630 1.2660 'International Tables Vol C Tables 4.2.6.8 and 6.1.1.4'

loop_
_geom_angle_atom_site_label_1
_geom_angle_atom_site_label_2
_geom_angle_atom_site_label_3
_geom_angle
_geom_angle_site_symmetry_1
_geom_angle_site_symmetry_3
_geom_angle_publ_flag
O1 Cu1 O2 81.2(13) . . ?
O1 Cu1 N1 168.6(16) . . ?
O2 Cu1 N1 98.2(15) . . ?
O1 Cu1 N2 94.7(16) . . ?
O2 Cu1 N2 156.5(16) . . ?
N1 Cu1 N2 81.2(18) . . ?
O1 Cu1 O3 91.3(15) . . ?
O2 Cu1 O3 98.8(14) . . ?
N1 Cu1 O3 100.0(16) . . ?
N2 Cu1 O3 104.5(16) . . ?
O1 Cu1 Cu2 40.6(9) . . ?
O2 Cu1 Cu2 41.7(9) . . ?
N1 Cu1 Cu2 139.9(12) . . ?
N2 Cu1 Cu2 134.0(13) . . ?
O3 Cu1 Cu2 89.6(11) . . ?
O1 Cu1 Cu2 81.2(10) . 3_556 ?
O2 Cu1 Cu2 39.6(9) . 3_556 ?
N1 Cu1 Cu2 91.0(12) . 3_556 ?
N2 Cu1 Cu2 116.9(13) . 3_556 ?
O3 Cu1 Cu2 138.3(11) . 3_556 ?
Cu2 Cu1 Cu2 58.6(2) . 3_556 ?
O1 Cu2 O2 82.1(13) . . ?
O1 Cu2 N3 95.1(15) . . ?
O2 Cu2 N3 175.7(15) . . ?
O1 Cu2 N4 162.8(16) . . ?
O2 Cu2 N4 100.9(14) . . ?
N3 Cu2 N4 80.9(16) . . ?
O1 Cu2 O2 96.4(13) . 3_556 ?
O2 Cu2 O2 84.6(12) . 3_556 ?
N3 Cu2 O2 98.9(14) . 3_556 ?
N4 Cu2 O2 100.7(14) . 3_556 ?
O1 Cu2 Cu1 40.4(10) . . ?
O2 Cu2 Cu1 42.7(9) . . ?
N3 Cu2 Cu1 133.9(12) . . ?
N4 Cu2 Cu1 136.7(11) . . ?
O2 Cu2 Cu1 97.9(8) 3_556 . ?
O1 Cu2 Cu2 89.8(10) . 3_556 ?
O2 Cu2 Cu2 46.7(9) . 3_556 ?
N3 Cu2 Cu2 136.8(12) . 3_556 ?
N4 Cu2 Cu2 104.6(12) . 3_556 ?
O2 Cu2 Cu2 37.9(8) 3_556 3_556 ?
Cu1 Cu2 Cu2 69.3(2) . 3_556 ?
O1 Cu2 Cu1 129.7(11) . 3_556 ?
O2 Cu2 Cu1 89.7(9) . 3_556 ?
N3 Cu2 Cu1 94.6(12) . 3_556 ?
N4 Cu2 Cu1 67.4(12) . 3_556 ?
O2 Cu2 Cu1 33.3(8) 3_556 3_556 ?
Cu1 Cu2 Cu1 121.4(2) . 3_556 ?
Cu2 Cu2 Cu1 52.1(2) 3_556 3_556 ?
O4 Cu3 O5 81.7(12) . . ?
O4 Cu3 N6 169.4(15) . . ?
O5 Cu3 N6 98.1(14) . . ?
O4 Cu3 N5 95.3(14) . . ?
O5 Cu3 N5 157.2(14) . . ?
N6 Cu3 N5 80.7(16) . . ?
O4 Cu3 O6 92.0(14) . . ?
O5 Cu3 O6 96.6(14) . . ?
N6 Cu3 O6 98.5(15) . . ?
N5 Cu3 O6 106.1(15) . . ?
O4 Cu3 Cu4 40.7(9) . . ?
O5 Cu3 Cu4 42.0(9) . . ?
N6 Cu3 Cu4 140.1(11) . . ?
N5 Cu3 Cu4 134.9(11) . . ?
O6 Cu3 Cu4 88.6(11) . . ?
O4 Cu4 O5 81.8(13) . . ?
O4 Cu4 N8 95.8(14) . . ?
O5 Cu4 N8 176.3(14) . . ?
O4 Cu4 N7 163.2(14) . . ?
O5 Cu4 N7 100.4(14) . . ?
N8 Cu4 N7 81.1(15) . . ?
O4 Cu4 O5 99.8(12) . 3_666 ?
O5 Cu4 O5 85.3(12) . 3_666 ?
N8 Cu4 O5 97.9(13) . 3_666 ?
N7 Cu4 O5 97.0(13) . 3_666 ?
O4 Cu4 Cu3 40.5(9) . . ?
O5 Cu4 Cu3 42.3(9) . . ?
N8 Cu4 Cu3 134.8(11) . . ?
N7 Cu4 Cu3 136.1(10) . . ?
O5 Cu4 Cu3 100.4(8) 3_666 . ?
O4 Cu4 Cu4 92.0(10) . 3_666 ?
O5 Cu4 Cu4 46.9(9) . 3_666 ?
N8 Cu4 Cu4 136.2(11) . 3_666 ?
N7 Cu4 Cu4 101.6(11) . 3_666 ?
O5 Cu4 Cu4 38.4(7) 3_666 3_666 ?
Cu3 Cu4 Cu4 70.9(2) . 3_666 ?
Cu1 O1 Cu2 99.1(14) . . ?
Cu1 O1 H1 109.6 . . ?
Cu2 O1 H1 114.6 . . ?
Cu2 O2 Cu1 95.7(13) . . ?
Cu2 O2 Cu2 95.4(12) . 3_556 ?
Cu1 O2 Cu2 107.0(13) . 3_556 ?
Cu2 O2 H2 120.4 . . ?
Cu1 O2 H2 122.3 . . ?
Cu2 O2 H2 112.0 3_556 . ?
Cu1 O3 H3 116.3 . . ?
Cu1 O3 H4 121.2 . . ?
H3 O3 H4 107.5 . . ?
C1 N1 C5 119(5) . . ?
C1 N1 Cu1 128(4) . . ?
C5 N1 Cu1 114(3) . . ?
C10 N2 C6 119(5) . . ?
C10 N2 Cu1 126(4) . . ?
C6 N2 Cu1 115(3) . . ?
N1 C1 C2 123(5) . . ?
N1 C1 H1A 118.3 . . ?
C2 C1 H1A 118.3 . . ?
C3 C2 C1 119(6) . . ?
C3 C2 H2A 120.4 . . ?
C1 C2 H2A 120.4 . . ?
C2 C3 C4 119(5) . . ?
C2 C3 H3A 120.4 . . ?
C4 C3 H3A 120.4 . . ?
C5 C4 C3 120(5) . . ?
C5 C4 H4A 120.1 . . ?
C3 C4 H4A 120.1 . . ?
C4 C5 N1 119(5) . . ?
C4 C5 C6 126(5) . . ?
N1 C5 C6 115(4) . . ?
N2 C6 C7 121(5) . . ?
N2 C6 C5 115(5) . . ?
C7 C6 C5 124(5) . . ?
C8 C7 C6 118(6) . . ?
C8 C7 H7A 121.0 . . ?
C6 C7 H7A 121.0 . . ?
C7 C8 C9 121(6) . . ?
C7 C8 H8A 119.4 . . ?
C9 C8 H8A 119.4 . . ?
C10 C9 C8 117(6) . . ?
C10 C9 H9A 121.6 . . ?
C8 C9 H9A 121.6 . . ?
N2 C10 C9 124(6) . . ?
N2 C10 H10A 118.2 . . ?
C9 C10 H10A 118.2 . . ?
C11 N3 C15 119(5) . . ?
C11 N3 Cu2 126(4) . . ?
C15 N3 Cu2 115(3) . . ?
C20 N4 C16 118(4) . . ?
C20 N4 Cu2 127(3) . . ?
C16 N4 Cu2 115(3) . . ?
N3 C11 C12 124(5) . . ?
N3 C11 H11A 118.1 . . ?
C12 C11 H11A 118.1 . . ?
C13 C12 C11 118(6) . . ?
C13 C12 H12A 120.9 . . ?
C11 C12 H12A 120.9 . . ?
C12 C13 C14 120(6) . . ?
C12 C13 H13A 120.1 . . ?
C14 C13 H13A 120.1 . . ?
C15 C14 C13 119(5) . . ?
C15 C14 H14A 120.6 . . ?
C13 C14 H14A 120.6 . . ?
C14 C15 N3 121(5) . . ?
C14 C15 C16 124(5) . . ?
N3 C15 C16 115(4) . . ?
N4 C16 C17 121(5) . . ?
N4 C16 C15 114(4) . . ?
C17 C16 C15 125(5) . . ?
C18 C17 C16 119(6) . . ?
C18 C17 H17A 120.4 . . ?
C16 C17 H17A 120.4 . . ?
C17 C18 C19 121(6) . . ?
C17 C18 H18A 119.6 . . ?
C19 C18 H18A 119.6 . . ?
C20 C19 C18 117(5) . . ?
C20 C19 H19A 121.4 . . ?
C18 C19 H19A 121.4 . . ?
N4 C20 C19 124(5) . . ?
N4 C20 H20A 118.1 . . ?
C19 C20 H20A 118.1 . . ?
Cu3 O4 Cu4 98.8(14) . . ?
Cu3 O4 H5 109.4 . . ?
Cu4 O4 H5 111.7 . . ?
Cu4 O5 Cu3 95.7(13) . . ?
Cu4 O5 Cu4 94.7(12) . 3_666 ?
Cu3 O5 Cu4 110.4(14) . 3_666 ?
Cu4 O5 H6 117.4 . . ?
Cu3 O5 H6 141.3 . . ?
Cu4 O5 H6 87.6 3_666 . ?
Cu3 O6 H7 107.1 . . ?
Cu3 O6 H8 126.6 . . ?
H7 O6 H8 111.5 . . ?
C21 N5 C25 118(5) . . ?
C21 N5 Cu3 126(4) . . ?
C25 N5 Cu3 115(3) . . ?
C30 N6 C26 120(4) . . ?
C30 N6 Cu3 126(3) . . ?
C26 N6 Cu3 114(3) . . ?
N5 C21 C22 124(6) . . ?
N5 C21 H21A 118.1 . . ?
C22 C21 H21A 118.1 . . ?
C23 C22 C21 119(6) . . ?
C23 C22 H22A 120.7 . . ?
C21 C22 H22A 120.7 . . ?
C22 C23 C24 120(5) . . ?
C22 C23 H23A 120.0 . . ?
C24 C23 H23A 120.0 . . ?
C25 C24 C23 116(5) . . ?
C25 C24 H24A 121.8 . . ?
C23 C24 H24A 121.8 . . ?
N5 C25 C24 123(5) . . ?
N5 C25 C26 113(4) . . ?
C24 C25 C26 124(5) . . ?
N6 C26 C27 120(5) . . ?
N6 C26 C25 116(4) . . ?
C27 C26 C25 124(5) . . ?
C28 C27 C26 118(5) . . ?
C28 C27 H27A 120.9 . . ?
C26 C27 H27A 120.9 . . ?
C29 C28 C27 121(5) . . ?
C29 C28 H28A 119.4 . . ?
C27 C28 H28A 119.4 . . ?
C28 C29 C30 119(5) . . ?
C28 C29 H29A 120.5 . . ?
C30 C29 H29A 120.5 . . ?
N6 C30 C29 122(5) . . ?
N6 C30 H30A 119.2 . . ?
C29 C30 H30A 119.2 . . ?
C31 N7 C35 120(4) . . ?
C31 N7 Cu4 127(3) . . ?
C35 N7 Cu4 113(3) . . ?
C40 N8 C36 119(4) . . ?
C40 N8 Cu4 126(3) . . ?
C36 N8 Cu4 115(3) . . ?
N7 C31 C32 123(5) . . ?
N7 C31 H31A 118.7 . . ?
C32 C31 H31A 118.7 . . ?
C31 C32 C33 119(5) . . ?
C31 C32 H32A 120.4 . . ?
C33 C32 H32A 120.4 . . ?
C32 C33 C34 120(5) . . ?
C32 C33 H33A 120.0 . . ?
C34 C33 H33A 120.0 . . ?
C35 C34 C33 116(5) . . ?
C35 C34 H34A 122.2 . . ?
C33 C34 H34A 122.2 . . ?
N7 C35 C34 123(5) . . ?
N7 C35 C36 116(4) . . ?
C34 C35 C36 121(5) . . ?
N8 C36 C37 121(5) . . ?
N8 C36 C35 114(4) . . ?
C37 C36 C35 125(5) . . ?
C38 C37 C36 119(6) . . ?
C38 C37 H37A 120.5 . . ?
C36 C37 H37A 120.5 . . ?
C37 C38 C39 119(5) . . ?
C37 C38 H38A 120.6 . . ?
C39 C38 H38A 120.6 . . ?
C40 C39 C38 120(5) . . ?
C40 C39 H39A 120.2 . . ?
C38 C39 H39A 120.2 . . ?
N8 C40 C39 122(5) . . ?
N8 C40 H40A 119.0 . . ?
C39 C40 H40A 119.0 . . ?
O7 C41 O8 120(6) . . ?
O7 C41 C42A 111(7) . . ?
O8 C41 C42A 129(7) . . ?
O7 C41 C42B 135(9) . . ?
O8 C41 C42B 102(8) . . ?
C42A C41 C42B 32(6) . . ?
C41 C42A C43A 117(7) . . ?
C41 C42A H42A 108.1 . . ?
C43A C42A H42A 108.2 . . ?
C41 C42A H42D 108.1 . . ?
C43A C42A H42D 108.1 . . ?
H42A C42A H42D 107.3 . . ?
C43B C42B C41 112(9) . . ?
C43B C42B H42B 109.1 . . ?
C41 C42B H42B 109.1 . . ?
C43B C42B H42C 109.3 . . ?
C41 C42B H42C 109.3 . . ?
H42B C42B H42C 107.9 . . ?
C42A C43A C44 111(6) . . ?
C42A C43A H43A 109.5 . . ?
C44 C43A H43A 109.5 . . ?
C42A C43A H43B 109.4 . . ?
C44 C43A H43B 109.5 . . ?
H43A C43A H43B 108.1 . . ?
C42B C43B C44 112(9) . . ?
C42B C43B H43C 109.3 . . ?
C44 C43B H43C 109.2 . . ?
C42B C43B H43D 109.0 . . ?
C44 C43B H43D 109.2 . . ?
H43C C43B H43D 107.9 . . ?
C45 C44 C43A 111(6) . . ?
C45 C44 C43B 114(8) . . ?
C43A C44 C43B 36(7) . . ?
C45 C44 H44A 109.4 . . ?
C43A C44 H44A 109.4 . . ?
C43B C44 H44A 75.4 . . ?
C45 C44 H44B 109.4 . . ?
C43A C44 H44B 109.4 . . ?
C43B C44 H44B 132.4 . . ?
H44A C44 H44B 108.0 . . ?
O9 C45 O10 122(5) . . ?
O9 C45 C44 119(5) . . ?
O10 C45 C44 119(5) . . ?
O11 C46 O12 123(6) . . ?
O11 C46 C47B 125(8) . . ?
O12 C46 C47B 110(7) . . ?
O11 C46 C47A 104(8) . . ?
O12 C46 C47A 131(7) . . ?
C47B C46 C47A 32(6) . . ?
C48A C47A C46 115(9) . . ?
C48A C47A H47A 108.5 . . ?
C46 C47A H47A 108.5 . . ?
C48A C47A H47B 108.4 . . ?
C46 C47A H47B 108.4 . . ?
H47A C47A H47B 107.5 . . ?
C48B C47B C46 107(7) . . ?
C48B C47B H47C 110.3 . . ?
C46 C47B H47C 110.3 . . ?
C48B C47B H47D 110.1 . . ?
C46 C47B H47D 110.2 . . ?
H47C C47B H47D 108.5 . . ?
C47A C48A C49 110(8) . . ?
C47A C48A H48A 109.7 . . ?
C49 C48A H48A 109.7 . . ?
C47A C48A H48B 109.7 . . ?
C49 C48A H48B 109.7 . . ?
H48A C48A H48B 108.2 . . ?
C47B C48B C49 113(7) . . ?
C47B C48B H48C 109.0 . . ?
C49 C48B H48C 109.0 . . ?
C47B C48B H48D 109.1 . . ?
C49 C48B H48D 109.1 . . ?
H48C C48B H48D 107.8 . . ?
C48A C49 C50 128(7) . . ?
C48A C49 C48B 36(6) . . ?
C50 C49 C48B 100(6) . . ?
C48A C49 H49A 105.4 . . ?
C50 C49 H49A 105.4 . . ?
C48B C49 H49A 141.1 . . ?
C48A C49 H49B 105.4 . . ?
C50 C49 H49B 105.4 . . ?
C48B C49 H49B 95.1 . . ?
H49A C49 H49B 106.0 . . ?
O13 C50 O14 123(6) . . ?
O13 C50 C49 119(5) . . ?
O14 C50 C49 118(6) . . ?
H9 OW1 H10 88.2 . . ?
H11 OW2 H12 102.1 . . ?
H13 OW3 H14 119.4 . . ?
H15 OW4 H16 118.9 . . ?
H17 OW5 H18 115.0 . . ?
H19 OW6 H20 104.1 . . ?
H21 OW7 H22 104.9 . . ?
H23 OW8 H24 94.5 . . ?
H25 OW9 H26 112.2 . . ?
H27 OW10 H28 78.5 . . ?
H29 OW11 H30 128.3 . . ?
H31 OW12 H32 101.3 . . ?
H33 OW13 H34 99.4 . . ?
H35 OW14 H36 110.0 . . ?
H37 OW15 H38 98.5 . . ?
H39 OW16 H40 107.8 . . ?

loop_
_geom_bond_atom_site_label_1
_geom_bond_atom_site_label_2
_geom_bond_distance
_geom_bond_site_symmetry_2
_geom_bond_publ_flag
Cu1 O1 1.91(3) . ?
Cu1 O2 1.99(3) . ?
Cu1 N1 1.99(4) . ?
Cu1 N2 2.01(4) . ?
Cu1 O3 2.25(4) . ?
Cu1 Cu2 2.917(8) . ?
Cu1 Cu2 3.456(8) 3_556 ?
Cu2 O1 1.92(3) . ?
Cu2 O2 1.95(3) . ?
Cu2 N3 1.98(4) . ?
Cu2 N4 2.02(4) . ?
Cu2 O2 2.31(3) 3_556 ?
Cu2 Cu2 3.155(12) 3_556 ?
Cu2 Cu1 3.456(8) 3_556 ?
Cu3 O4 1.91(3) . ?
Cu3 O5 1.97(3) . ?
Cu3 N6 2.01(4) . ?
Cu3 N5 2.02(4) . ?
Cu3 O6 2.24(4) . ?
Cu3 Cu4 2.913(8) . ?
Cu4 O4 1.92(3) . ?
Cu4 O5 1.96(3) . ?
Cu4 N8 1.99(4) . ?
Cu4 N7 2.03(4) . ?
Cu4 O5 2.30(3) 3_666 ?
Cu4 Cu4 3.143(11) 3_666 ?
O1 H1 0.8514 . ?
O2 Cu2 2.31(3) 3_556 ?
O2 H2 0.8555 . ?
O3 H3 0.8502 . ?
O3 H4 0.8503 . ?
N1 C1 1.30(6) . ?
N1 C5 1.41(6) . ?
N2 C10 1.32(7) . ?
N2 C6 1.35(7) . ?
C1 C2 1.40(7) . ?
C1 H1A 0.9300 . ?
C2 C3 1.33(8) . ?
C2 H2A 0.9300 . ?
C3 C4 1.42(8) . ?
C3 H3A 0.9300 . ?
C4 C5 1.37(7) . ?
C4 H4A 0.9300 . ?
C5 C6 1.43(8) . ?
C6 C7 1.40(7) . ?
C7 C8 1.37(8) . ?
C7 H7A 0.9300 . ?
C8 C9 1.39(10) . ?
C8 H8A 0.9300 . ?
C9 C10 1.37(8) . ?
C9 H9A 0.9300 . ?
C10 H10A 0.9300 . ?
N3 C11 1.31(6) . ?
N3 C15 1.37(6) . ?
N4 C20 1.35(6) . ?
N4 C16 1.35(7) . ?
C11 C12 1.38(7) . ?
C11 H11A 0.9300 . ?
C12 C13 1.36(9) . ?
C12 H12A 0.9300 . ?
C13 C14 1.40(8) . ?
C13 H13A 0.9300 . ?
C14 C15 1.38(7) . ?
C14 H14A 0.9300 . ?
C15 C16 1.46(7) . ?
C16 C17 1.38(7) . ?
C17 C18 1.35(8) . ?
C17 H17A 0.9300 . ?
C18 C19 1.38(8) . ?
C18 H18A 0.9300 . ?
C19 C20 1.36(7) . ?
C19 H19A 0.9300 . ?
C20 H20A 0.9300 . ?
O4 H5 0.8527 . ?
O5 Cu4 2.30(3) 3_666 ?
O5 H6 0.8547 . ?
O6 H7 0.8101 . ?
O6 H8 0.8103 . ?
N5 C21 1.31(6) . ?
N5 C25 1.36(6) . ?
N6 C30 1.34(6) . ?
N6 C26 1.36(6) . ?
C21 C22 1.37(8) . ?
C21 H21A 0.9300 . ?
C22 C23 1.36(9) . ?
C22 H22A 0.9300 . ?
C23 C24 1.42(8) . ?
C23 H23A 0.9300 . ?
C24 C25 1.38(7) . ?
C24 H24A 0.9300 . ?
C25 C26 1.49(7) . ?
C26 C27 1.40(7) . ?
C27 C28 1.37(8) . ?
C27 H27A 0.9300 . ?
C28 C29 1.35(8) . ?
C28 H28A 0.9300 . ?
C29 C30 1.38(7) . ?
C29 H29A 0.9300 . ?
C30 H30A 0.9300 . ?
N7 C31 1.33(6) . ?
N7 C35 1.33(6) . ?
N8 C40 1.33(6) . ?
N8 C36 1.36(6) . ?
C31 C32 1.36(7) . ?
C31 H31A 0.9300 . ?
C32 C33 1.36(8) . ?
C32 H32A 0.9300 . ?
C33 C34 1.44(8) . ?
C33 H33A 0.9300 . ?
C34 C35 1.39(7) . ?
C34 H34A 0.9300 . ?
C35 C36 1.48(7) . ?
C36 C37 1.39(7) . ?
C37 C38 1.37(8) . ?
C37 H37A 0.9300 . ?
C38 C39 1.39(9) . ?
C38 H38A 0.9300 . ?
C39 C40 1.37(7) . ?
C39 H39A 0.9300 . ?
C40 H40A 0.9300 . ?
O7 C41 1.26(8) . ?
O8 C41 1.28(8) . ?
C41 C42A 1.50(8) . ?
C41 C42B 1.54(9) . ?
C42A C43A 1.50(8) . ?
C42A H42A 0.9700 . ?
C42A H42D 0.9700 . ?
C42B C43B 1.49(9) . ?
C42B H42B 0.9700 . ?
C42B H42C 0.9700 . ?
C43A C44 1.52(7) . ?
C43A H43A 0.9700 . ?
C43A H43B 0.9700 . ?
C43B C44 1.52(9) . ?
C43B H43C 0.9700 . ?
C43B H43D 0.9700 . ?
C44 C45 1.50(7) . ?
C44 H44A 0.9700 . ?
C44 H44B 0.9700 . ?
C45 O9 1.23(6) . ?
C45 O10 1.27(6) . ?
O11 C46 1.23(8) . ?
O12 C46 1.25(8) . ?
C46 C47B 1.53(8) . ?
C46 C47A 1.53(9) . ?
C47A C48A 1.50(9) . ?
C47A H47A 0.9700 . ?
C47A H47B 0.9700 . ?
C47B C48B 1.49(8) . ?
C47B H47C 0.9700 . ?
C47B H47D 0.9700 . ?
C48A C49 1.51(8) . ?
C48A H48A 0.9700 . ?
C48A H48B 0.9700 . ?
C48B C49 1.57(8) . ?
C48B H48C 0.9700 . ?
C48B H48D 0.9700 . ?
C49 C50 1.52(8) . ?
C49 H49A 0.9700 . ?
C49 H49B 0.9700 . ?
C50 O13 1.25(7) . ?
C50 O14 1.25(7) . ?
OW1 H9 0.9065 . ?
OW1 H10 0.8756 . ?
OW2 H11 0.7147 . ?
OW2 H12 0.8313 . ?
OW3 H13 0.9062 . ?
OW3 H14 0.8638 . ?
OW4 H15 0.8648 . ?
OW4 H16 0.9030 . ?
OW5 H17 0.9034 . ?
OW5 H18 0.8695 . ?
OW6 H19 0.8913 . ?
OW6 H20 0.9094 . ?
OW7 H21 0.7577 . ?
OW7 H22 0.7836 . ?
OW8 H23 0.8936 . ?
OW8 H24 0.8774 . ?
OW9 H25 0.7811 . ?
OW9 H26 0.7751 . ?
OW10 H27 0.8784 . ?
OW10 H28 0.8926 . ?
OW11 H29 0.8938 . ?
OW11 H30 0.8681 . ?
OW12 H31 0.7627 . ?
OW12 H32 0.7879 . ?
OW13 H33 0.8732 . ?
OW13 H34 0.8962 . ?
OW14 H35 0.7842 . ?
OW14 H36 0.8012 . ?
OW15 H37 0.8030 . ?
OW15 H38 0.8658 . ?
OW16 H39 0.7995 . ?
OW16 H40 0.7806 . ?
